data_7706721
loop_
_publ_author_name
'Awwadi, Firas F.'
'Alwahsh, Manal I.'
'Turnbull, Mark M.'
'Landee, Christopher P.'
'Twamley, Brendan'

_publ_section_title
;
 Two new canted antiferromagnetic systems: magnetic, theoretical, and
 crystallographic studies on trans-bis(2-iodopyridine)dihalocopper(ii).
;
_journal_issue 12
_journal_name_full 'Dalton transactions (Cambridge, England : 2003)'
_journal_page_first 4167
_journal_page_last 4178
_journal_paper_doi 10.1039/d0dt04071a
_journal_volume 50
_journal_year 2021
_chemical_formula_moiety 'C10 H8 Cl2 Cu I2 N2'
_chemical_formula_sum 'C10 H8 Cl2 Cu I2 N2'
_chemical_formula_weight 544.42
_space_group_crystal_system monoclinic
_space_group_IT_number 15
_space_group_name_Hall '-C 2yc'
_space_group_name_H-M_alt 'C 1 2/c 1'
_atom_sites_solution_hydrogens geom
_atom_sites_solution_primary dual
_audit_creation_date 2021-02-16
_audit_creation_method
;
Olex2 1.3
(compiled 2020.11.12 svn.r5f609507 for OlexSys, GUI svn.r6226)
;
_audit_update_record
;
2021-02-16 deposited with the CCDC.	2021-03-01 downloaded from the CCDC.
;
_cell_angle_alpha 90
_cell_angle_beta 108.754(3)
_cell_angle_gamma 90
_cell_formula_units_Z 4
_cell_length_a 15.4157(9)
_cell_length_b 7.7608(4)
_cell_length_c 12.7242(6)
_cell_measurement_reflns_used 9523
_cell_measurement_temperature 296(2)
_cell_measurement_theta_max 27.991
_cell_measurement_theta_min 2.791
_cell_volume 1441.48(13)
_computing_cell_refinement 'SAINT V8.40A (Bruker, 2019)'
_computing_data_collection 'APEX 3 (Bruker, 2017) '
_computing_data_reduction 'SAINT V8.40A (Bruker, 2019)'
_computing_molecular_graphics 'Olex2 (Dolomanov et al., 2009)'
_computing_publication_material 'Olex2 (Dolomanov et al., 2009)'
_computing_structure_refinement 'SHELXL (Sheldrick, 2015)'
_computing_structure_solution 'SHELXT (Sheldrick, 2015)'
_diffrn_ambient_temperature 296(2)
_diffrn_detector 'CMOS area detector'
_diffrn_detector_area_resol_mean 5.12
_diffrn_detector_type 'Bruker PHOTON 50'
_diffrn_measured_fraction_theta_full 0.999
_diffrn_measured_fraction_theta_max 0.999
_diffrn_measurement_device 'three-circle diffractometer'
_diffrn_measurement_device_type 'Bruker D8 Quest ECO'
_diffrn_measurement_method '\w scans'
_diffrn_radiation_collimation '0.5 mm double-pinhole'
_diffrn_radiation_detector 'Bruker PHOTON 50'
_diffrn_radiation_monochromator graphite
_diffrn_radiation_probe x-ray
_diffrn_radiation_type 'Mo K\a'
_diffrn_radiation_wavelength 0.71073
_diffrn_radiation_xray_symbol K-L~3~
_diffrn_reflns_av_R_equivalents 0.0250
_diffrn_reflns_av_unetI/netI 0.0128
_diffrn_reflns_Laue_measured_fraction_full 0.999
_diffrn_reflns_Laue_measured_fraction_max 0.999
_diffrn_reflns_limit_h_max 20
_diffrn_reflns_limit_h_min -20
_diffrn_reflns_limit_k_max 10
_diffrn_reflns_limit_k_min -10
_diffrn_reflns_limit_l_max 16
_diffrn_reflns_limit_l_min -16
_diffrn_reflns_number 15807
_diffrn_reflns_point_group_measured_fraction_full 0.999
_diffrn_reflns_point_group_measured_fraction_max 0.999
_diffrn_reflns_theta_full 25.242
_diffrn_reflns_theta_max 27.986
_diffrn_reflns_theta_min 2.973
_diffrn_source 'sealed X-ray tube'
_diffrn_source_current 20.0
_diffrn_source_power 1.0
_diffrn_source_type 'Siemens, KFF Mo 2K -90 C'
_diffrn_source_voltage 50.0
_exptl_absorpt_coefficient_mu 6.148
_exptl_absorpt_correction_T_max 0.7456
_exptl_absorpt_correction_T_min 0.6305
_exptl_absorpt_correction_type multi-scan
_exptl_absorpt_process_details
;
SADABS-2016/2 (Krause, 2015) was used for absorption correction.
wR2(int) was 0.0669 before and 0.0444 after correction.
The Ratio of minimum to maximum transmission is 0.8456.
The \l/2 correction factor is 0.00150.
;
_exptl_crystal_colour 'clear blue'
_exptl_crystal_colour_lustre clear
_exptl_crystal_colour_primary blue
_exptl_crystal_density_diffrn 2.509
_exptl_crystal_density_method 'not measured'
_exptl_crystal_description fragment
_exptl_crystal_F_000 1004
_exptl_crystal_size_max 0.28
_exptl_crystal_size_mid 0.26
_exptl_crystal_size_min 0.21
_refine_diff_density_max 0.472
_refine_diff_density_min -0.520
_refine_diff_density_rms 0.074
_refine_ls_extinction_coef 0.00453(11)
_refine_ls_extinction_expression Fc^*^=kFc[1+0.001xFc^2^\l^3^/sin(2\q)]^-1/4^
_refine_ls_extinction_method 'SHELXL-2018/3 (Sheldrick 2018)'
_refine_ls_goodness_of_fit_ref 1.097
_refine_ls_hydrogen_treatment constr
_refine_ls_matrix_type full
_refine_ls_number_parameters 80
_refine_ls_number_reflns 1747
_refine_ls_number_restraints 0
_refine_ls_restrained_S_all 1.097
_refine_ls_R_factor_all 0.0196
_refine_ls_R_factor_gt 0.0164
_refine_ls_shift/su_max 0.001
_refine_ls_shift/su_mean 0.000
_refine_ls_structure_factor_coef Fsqd
_refine_ls_weighting_details 'w=1/[\s^2^(Fo^2^)+(0.0147P)^2^+2.1365P] where P=(Fo^2^+2Fc^2^)/3'
_refine_ls_weighting_scheme calc
_refine_ls_wR_factor_gt 0.0363
_refine_ls_wR_factor_ref 0.0376
_reflns_Friedel_coverage 0.000
_reflns_number_gt 1603
_reflns_number_total 1747
_reflns_threshold_expression 'I > 2\s(I)'
_cod_data_source_file d0dt04071a2.cif
_cod_data_source_block Cu(2ip)2Cl2_RT
_cod_depositor_comments 'Adding full bibliography for 7706719--7706724.cif.'
_cod_database_code 7706721
_shelx_shelxl_version_number 2018/3
_shelx_space_group_comment
;
The symmetry employed for this shelxl refinement is uniquely defined
by the following loop, which should always be used as a source of
symmetry information in preference to the above space-group names.
They are only intended as comments.
;
_shelx_estimated_absorpt_t_max 0.358
_shelx_estimated_absorpt_t_min 0.278
_olex2_refinement_description
;
1. Fixed Uiso
 At 1.2 times of:
  All C(H) groups
2.a Aromatic/amide H refined with riding coordinates:
 C2(H2), C3(H3), C4(H4), C5(H5)
;
_olex2_exptl_crystal_mounting_method 'mounted in oil on a MiTeGen microloop'
_olex2_submission_original_sample_id 'Cu(Ip)2Cl2 RT'
_olex2_submission_special_instructions 'No special instructions were received'

loop_
_space_group_symop_operation_xyz
'x, y, z'
'-x, y, -z+1/2'
'x+1/2, y+1/2, z'
'-x+1/2, y+1/2, -z+1/2'
'-x, -y, -z'
'x, -y, z-1/2'
'-x+1/2, -y+1/2, -z'
'x+1/2, -y+1/2, z-1/2'

loop_
_atom_site_label
_atom_site_type_symbol
_atom_site_fract_x
_atom_site_fract_y
_atom_site_fract_z
_atom_site_U_iso_or_equiv
_atom_site_adp_type
_atom_site_occupancy
_atom_site_site_symmetry_order
_atom_site_calc_flag
_atom_site_refinement_flags_posn
_atom_site_refinement_flags_adp
_atom_site_refinement_flags_occupancy
_atom_site_disorder_assembly
_atom_site_disorder_group
Cl1 Cl 0.12846(4) 0.65033(8) 0.36342(5) 0.03830(13) Uani 1 1 d . . . . .
Cu1 Cu 0.250000 0.750000 0.500000 0.02478(9) Uani 1 2 d S . P . .
I1 I 0.35528(2) 0.81752(2) 0.30497(2) 0.03988(7) Uani 1 1 d . . . . .
N1 N 0.32721(11) 0.5664(2) 0.46652(14) 0.0268(3) Uani 1 1 d . . . . .
C1 C 0.36731(14) 0.5819(3) 0.38864(16) 0.0275(4) Uani 1 1 d . . . . .
C2 C 0.41659(15) 0.4487(3) 0.3629(2) 0.0367(5) Uani 1 1 d . . . . .
H2 H 0.443505 0.462083 0.307642 0.044 Uiso 1 1 calc R U . . .
C3 C 0.42510(17) 0.2966(3) 0.4203(2) 0.0411(6) Uani 1 1 d . . . . .
H3 H 0.457820 0.205340 0.404127 0.049 Uiso 1 1 calc R U . . .
C4 C 0.38501(17) 0.2802(3) 0.5015(2) 0.0399(5) Uani 1 1 d . . . . .
H4 H 0.390425 0.178448 0.541684 0.048 Uiso 1 1 calc R U . . .
C5 C 0.33667(15) 0.4174(3) 0.5223(2) 0.0346(5) Uani 1 1 d . . . . .
H5 H 0.309357 0.406430 0.577312 0.042 Uiso 1 1 calc R U . . .

loop_
_atom_site_aniso_label
_atom_site_aniso_U_11
_atom_site_aniso_U_22
_atom_site_aniso_U_33
_atom_site_aniso_U_23
_atom_site_aniso_U_13
_atom_site_aniso_U_12
Cl1 0.0347(3) 0.0412(3) 0.0356(3) -0.0089(2) 0.0065(2) 0.0032(2)
Cu1 0.02877(18) 0.02350(17) 0.02417(17) -0.00039(13) 0.01146(13) 0.00496(13)
I1 0.05170(11) 0.03603(10) 0.03483(10) 0.00565(6) 0.01799(7) -0.00079(6)
N1 0.0285(8) 0.0255(8) 0.0276(8) -0.0007(7) 0.0107(7) 0.0037(7)
C1 0.0298(10) 0.0286(10) 0.0250(9) -0.0047(8) 0.0101(8) -0.0019(8)
C2 0.0348(11) 0.0397(12) 0.0416(12) -0.0097(10) 0.0205(10) 0.0005(9)
C3 0.0352(12) 0.0309(12) 0.0574(15) -0.0116(11) 0.0150(11) 0.0065(9)
C4 0.0391(12) 0.0257(11) 0.0534(14) 0.0047(10) 0.0127(11) 0.0050(9)
C5 0.0363(11) 0.0321(11) 0.0387(11) 0.0051(9) 0.0164(9) 0.0046(9)

loop_
_atom_type_symbol
_atom_type_description
_atom_type_scat_dispersion_real
_atom_type_scat_dispersion_imag
_atom_type_scat_source
C C 0.0033 0.0016 'International Tables Vol C Tables 4.2.6.8 and 6.1.1.4'
H H 0.0000 0.0000 'International Tables Vol C Tables 4.2.6.8 and 6.1.1.4'
Cl Cl 0.1484 0.1585 'International Tables Vol C Tables 4.2.6.8 and 6.1.1.4'
Cu Cu 0.3201 1.2651 'International Tables Vol C Tables 4.2.6.8 and 6.1.1.4'
I I -0.4742 1.8119 'International Tables Vol C Tables 4.2.6.8 and 6.1.1.4'
N N 0.0061 0.0033 'International Tables Vol C Tables 4.2.6.8 and 6.1.1.4'

loop_
_geom_angle_atom_site_label_1
_geom_angle_atom_site_label_2
_geom_angle_atom_site_label_3
_geom_angle
_geom_angle_site_symmetry_1
_geom_angle_site_symmetry_3
_geom_angle_publ_flag
Cl1 Cu1 Cl1 180.0 7_566 . ?
N1 Cu1 Cl1 89.73(5) 7_566 7_566 ?
N1 Cu1 Cl1 89.73(5) . . ?
N1 Cu1 Cl1 90.27(5) . 7_566 ?
N1 Cu1 Cl1 90.27(5) 7_566 . ?
N1 Cu1 N1 180.0 7_566 . ?
C1 N1 Cu1 123.19(14) . . ?
C1 N1 C5 118.35(18) . . ?
C5 N1 Cu1 118.41(14) . . ?
N1 C1 I1 118.12(15) . . ?
N1 C1 C2 122.0(2) . . ?
C2 C1 I1 119.86(16) . . ?
C1 C2 H2 120.6 . . ?
C3 C2 C1 118.9(2) . . ?
C3 C2 H2 120.6 . . ?
C2 C3 H3 120.3 . . ?
C4 C3 C2 119.5(2) . . ?
C4 C3 H3 120.3 . . ?
C3 C4 H4 120.7 . . ?
C3 C4 C5 118.5(2) . . ?
C5 C4 H4 120.7 . . ?
N1 C5 C4 122.7(2) . . ?
N1 C5 H5 118.6 . . ?
C4 C5 H5 118.6 . . ?

loop_
_geom_bond_atom_site_label_1
_geom_bond_atom_site_label_2
_geom_bond_distance
_geom_bond_site_symmetry_2
_geom_bond_publ_flag
Cl1 Cu1 2.2440(5) . ?
Cu1 N1 1.9888(17) 7_566 ?
Cu1 N1 1.9889(17) . ?
I1 C1 2.094(2) . ?
N1 C1 1.331(3) . ?
N1 C5 1.339(3) . ?
C1 C2 1.383(3) . ?
C2 H2 0.9300 . ?
C2 C3 1.372(4) . ?
C3 H3 0.9300 . ?
C3 C4 1.370(4) . ?
C4 H4 0.9300 . ?
C4 C5 1.373(3) . ?
C5 H5 0.9300 . ?

loop_
_geom_torsion_atom_site_label_1
_geom_torsion_atom_site_label_2
_geom_torsion_atom_site_label_3
_geom_torsion_atom_site_label_4
_geom_torsion
_geom_torsion_site_symmetry_1
_geom_torsion_site_symmetry_2
_geom_torsion_site_symmetry_3
_geom_torsion_site_symmetry_4
_geom_torsion_publ_flag
Cu1 N1 C1 I1 4.1(2) . . . . ?
Cu1 N1 C1 C2 -176.44(16) . . . . ?
Cu1 N1 C5 C4 176.93(19) . . . . ?
I1 C1 C2 C3 178.74(17) . . . . ?
N1 C1 C2 C3 -0.7(3) . . . . ?
C1 N1 C5 C4 -0.7(3) . . . . ?
C1 C2 C3 C4 -0.2(4) . . . . ?
C2 C3 C4 C5 0.5(4) . . . . ?
C3 C4 C5 N1 -0.1(4) . . . . ?
C5 N1 C1 I1 -178.32(16) . . . . ?
C5 N1 C1 C2 1.1(3) . . . . ?
